data_4081831
loop_
_publ_author_name
'Teramoto, Yuichi'
'Kubo, Kazuyuki'
'Kume, Shoko'
'Mizuta, Tsutomu'

_publ_section_title
;
 Formation of a Hexacarbonyl Diiron Complex Having a
 Naphthalene-1,8-bis(phenylphosphido) Bridge and the Electrochemical
 Behavior of Its Derivatives
;
_journal_issue 23
_journal_name_full Organometallics
_journal_page_first 7014
_journal_paper_doi 10.1021/om4006142
_journal_volume 32
_journal_year 2013
_chemical_formula_sum 'C53 H40 Fe2 O6 P4'
_chemical_formula_weight 1008.43
_chemical_name_systematic
; 
 ? 
;
_space_group_IT_number 2
_symmetry_cell_setting triclinic
_symmetry_space_group_name_Hall '-P 1'
_symmetry_space_group_name_H-M 'P -1'
_atom_sites_solution_hydrogens geom
_atom_sites_solution_primary direct
_atom_sites_solution_secondary difmap
_audit_creation_method SHELXL-97
_cell_angle_alpha 76.5140(10)
_cell_angle_beta 75.6550(10)
_cell_angle_gamma 62.3130(10)
_cell_formula_units_Z 2
_cell_length_a 11.5831(6)
_cell_length_b 12.0343(6)
_cell_length_c 19.0285(9)
_cell_measurement_reflns_used 9187
_cell_measurement_temperature 173
_cell_measurement_theta_max 28.06
_cell_measurement_theta_min 2.23
_cell_volume 2253.9(2)
_computing_cell_refinement 'Bruker SAINT'
_computing_data_collection 'Bruker APEX2'
_computing_data_reduction 'Bruker SAINT'
_computing_molecular_graphics 'Bruker SHELXTL'
_computing_publication_material 'Bruker SHELXTL'
_computing_structure_refinement 'SHELXL-97 (Sheldrick, 2008)'
_computing_structure_solution 'SHELXS-97 (Sheldrick, 2008)'
_diffrn_ambient_temperature 173
_diffrn_detector_area_resol_mean 8.333
_diffrn_measured_fraction_theta_full 0.952
_diffrn_measured_fraction_theta_max 0.952
_diffrn_measurement_device_type 'Bruker APEX-II CCD'
_diffrn_measurement_method '\f and \w scans'
_diffrn_radiation_monochromator graphite
_diffrn_radiation_source 'fine-focus sealed tube'
_diffrn_radiation_type MoK\a
_diffrn_radiation_wavelength 0.71073
_diffrn_reflns_av_R_equivalents 0.0106
_diffrn_reflns_av_sigmaI/netI 0.0192
_diffrn_reflns_limit_h_max 14
_diffrn_reflns_limit_h_min -14
_diffrn_reflns_limit_k_max 15
_diffrn_reflns_limit_k_min -14
_diffrn_reflns_limit_l_max 13
_diffrn_reflns_limit_l_min -24
_diffrn_reflns_number 12828
_diffrn_reflns_theta_full 27.40
_diffrn_reflns_theta_max 27.40
_diffrn_reflns_theta_min 1.93
_exptl_absorpt_coefficient_mu 0.839
_exptl_absorpt_correction_T_max 0.8988
_exptl_absorpt_correction_T_min 0.8178
_exptl_absorpt_correction_type empirical
_exptl_absorpt_process_details
; 
 SADABS Sheldrick 1996 
;
_exptl_crystal_colour yellow
_exptl_crystal_density_diffrn 1.486
_exptl_crystal_density_method 'not measured'
_exptl_crystal_description block
_exptl_crystal_F_000 1036
_exptl_crystal_size_max 0.25
_exptl_crystal_size_mid 0.13
_exptl_crystal_size_min 0.13
_refine_diff_density_max 0.422
_refine_diff_density_min -0.222
_refine_diff_density_rms 0.050
_refine_ls_extinction_method none
_refine_ls_goodness_of_fit_ref 1.028
_refine_ls_hydrogen_treatment constr
_refine_ls_matrix_type full
_refine_ls_number_parameters 632
_refine_ls_number_reflns 9749
_refine_ls_number_restraints 0
_refine_ls_restrained_S_all 1.028
_refine_ls_R_factor_all 0.0297
_refine_ls_R_factor_gt 0.0268
_refine_ls_shift/su_max 0.001
_refine_ls_shift/su_mean 0.000
_refine_ls_structure_factor_coef Fsqd
_refine_ls_weighting_details 'calc w=1/[\s^2^(Fo^2^)+(0.0392P)^2^+1.0605P] where P=(Fo^2^+2Fc^2^)/3'
_refine_ls_weighting_scheme calc
_refine_ls_wR_factor_gt 0.0711
_refine_ls_wR_factor_ref 0.0732
_reflns_number_gt 8931
_reflns_number_total 9749
_reflns_threshold_expression >2sigma(I)
_cod_data_source_file om4006142_si_002.cif
_cod_data_source_block 20100625teramoto05_0mnew
_cod_depositor_comments
;
The following automatic conversions were performed:

'_symmetry_cell_setting' value 'Triclinic' changed to 'triclinic'
according to /home/saulius/struct/CIF-dictionaries/cif_core.dic
dictionary named 'cif_core.dic' version 2.4.2 from 2011-04-26.

Automatic conversion script
Id: cif_fix_values 1891 2012-01-12 08:04:46Z andrius 
;
_cod_original_cell_volume 2253.87(19)
_cod_original_sg_symbol_H-M P-1
_cod_database_code 4081831

loop_
_symmetry_equiv_pos_as_xyz
'x, y, z'
'-x, -y, -z'

loop_
_atom_site_label
_atom_site_type_symbol
_atom_site_fract_x
_atom_site_fract_y
_atom_site_fract_z
_atom_site_U_iso_or_equiv
_atom_site_adp_type
_atom_site_occupancy
_atom_site_symmetry_multiplicity
_atom_site_calc_flag
_atom_site_refinement_flags
_atom_site_disorder_assembly
_atom_site_disorder_group
Fe1 Fe 0.326890(19) 0.241113(18) 0.267915(10) 0.01795(5) Uani 1 1 d . A 1
Fe2 Fe 0.394309(19) 0.081247(19) 0.389091(11) 0.01918(6) Uani 1 1 d . A 1
P1 P 0.19490(3) 0.18342(3) 0.359409(19) 0.01845(8) Uani 1 1 d . A 1
P2 P 0.42377(3) 0.03116(3) 0.278870(19) 0.01875(8) Uani 1 1 d . A 1
P3 P 0.23844(3) 0.29286(3) 0.168059(19) 0.01836(8) Uani 1 1 d . A 1
P4 P 0.37919(4) 0.17918(4) 0.07815(2) 0.02365(8) Uani 1 1 d . A 1
C1 C 0.12522(14) 0.08213(14) 0.34850(8) 0.0219(3) Uani 1 1 d . A 1
C2 C -0.00068(15) 0.10115(16) 0.38425(9) 0.0292(3) Uani 1 1 d . A 1
H1 H -0.0472 0.1643 0.4159 0.035 Uiso 1 1 calc R A 1
C3 C -0.06153(16) 0.02918(17) 0.37489(10) 0.0342(4) Uani 1 1 d . A 1
H2 H -0.1473 0.0428 0.4009 0.041 Uiso 1 1 calc R A 1
C4 C 0.00186(17) -0.05935(16) 0.32887(10) 0.0331(4) Uani 1 1 d . A 1
H3 H -0.0414 -0.1051 0.3214 0.040 Uiso 1 1 calc R A 1
C5 C 0.19725(18) -0.17753(16) 0.24394(10) 0.0348(4) Uani 1 1 d . A 1
H4 H 0.1535 -0.2231 0.2368 0.042 Uiso 1 1 calc R A 1
C6 C 0.32181(19) -0.20262(17) 0.20807(10) 0.0359(4) Uani 1 1 d . A 1
H5 H 0.3637 -0.2638 0.1751 0.043 Uiso 1 1 calc R A 1
C7 C 0.38910(16) -0.13818(15) 0.21957(9) 0.0288(3) Uani 1 1 d . A 1
H6 H 0.4767 -0.1576 0.1946 0.035 Uiso 1 1 calc R A 1
C8 C 0.33095(14) -0.04776(13) 0.26609(8) 0.0215(3) Uani 1 1 d . A 1
C9 C 0.19711(14) -0.01557(13) 0.30248(8) 0.0218(3) Uani 1 1 d . A 1
C10 C 0.13199(16) -0.08481(15) 0.29158(9) 0.0266(3) Uani 1 1 d . A 1
C11 C 0.06329(14) 0.29295(14) 0.41874(8) 0.0231(3) Uani 1 1 d . A 1
C12 C -0.02381(17) 0.41171(16) 0.39030(9) 0.0322(4) Uani 1 1 d . A 1
H7 H -0.0142 0.4376 0.3389 0.039 Uiso 1 1 calc R A 1
C13 C -0.12477(19) 0.49282(17) 0.43637(10) 0.0407(4) Uani 1 1 d . A 1
H8 H -0.1836 0.5742 0.4164 0.049 Uiso 1 1 calc R A 1
C14 C -0.14038(19) 0.45607(18) 0.51107(10) 0.0395(4) Uani 1 1 d . A 1
H9 H -0.2098 0.5120 0.5425 0.047 Uiso 1 1 calc R A 1
C15 C -0.05516(19) 0.33831(18) 0.53996(10) 0.0401(4) Uani 1 1 d . A 1
H10 H -0.0658 0.3128 0.5914 0.048 Uiso 1 1 calc R A 1
C16 C 0.04621(17) 0.25671(16) 0.49431(9) 0.0327(4) Uani 1 1 d . A 1
H11 H 0.1046 0.1754 0.5147 0.039 Uiso 1 1 calc R A 1
C17 C 0.59529(14) -0.07056(14) 0.24373(8) 0.0235(3) Uani 1 1 d . A 1
C18 C 0.66409(15) -0.03906(16) 0.17764(9) 0.0288(3) Uani 1 1 d . A 1
H12 H 0.6207 0.0371 0.1469 0.035 Uiso 1 1 calc R A 1
C19 C 0.79659(16) -0.11843(18) 0.15608(10) 0.0351(4) Uani 1 1 d . A 1
H13 H 0.8426 -0.0963 0.1105 0.042 Uiso 1 1 calc R A 1
C20 C 0.86114(17) -0.22816(19) 0.20008(10) 0.0403(4) Uani 1 1 d . A 1
H14 H 0.9518 -0.2814 0.1855 0.048 Uiso 1 1 calc R A 1
C21 C 0.7932(2) -0.2603(2) 0.26543(11) 0.0534(6) Uani 1 1 d . A 1
H15 H 0.8370 -0.3369 0.2958 0.064 Uiso 1 1 calc R A 1
C22 C 0.66144(18) -0.18206(18) 0.28747(10) 0.0418(4) Uani 1 1 d . A 1
H16 H 0.6161 -0.2052 0.3330 0.050 Uiso 1 1 calc R A 1
C23 C 0.25837(18) 0.39191(16) 0.29740(8) 0.0301(3) Uani 1 1 d . A 1
C24 C 0.47805(16) 0.25068(15) 0.22778(9) 0.0290(3) Uani 1 1 d . A 1
C25 C 0.35562(16) 0.18025(15) 0.45682(9) 0.0282(3) Uani 1 1 d . A 1
C26 C 0.56697(17) 0.03822(18) 0.37952(9) 0.0330(4) Uani 1 1 d . A 1
C27 C 0.37660(15) -0.05329(15) 0.44357(8) 0.0264(3) Uani 1 1 d . A 1
C28 C 0.10837(14) 0.24800(14) 0.16599(8) 0.0217(3) Uani 1 1 d . A 1
C29 C -0.01400(15) 0.29080(15) 0.20891(9) 0.0266(3) Uani 1 1 d . A 1
H17 H -0.0382 0.3530 0.2394 0.032 Uiso 1 1 calc R A 1
C30 C -0.10419(16) 0.24290(17) 0.20797(9) 0.0322(4) Uani 1 1 d . A 1
H18 H -0.1890 0.2741 0.2375 0.039 Uiso 1 1 calc R A 1
C31 C -0.07105(17) 0.15248(17) 0.16527(10) 0.0329(4) Uani 1 1 d . A 1
H19 H -0.1325 0.1205 0.1659 0.039 Uiso 1 1 calc R A 1
C32 C 0.09331(19) 0.01237(16) 0.07464(9) 0.0342(4) Uani 1 1 d . A 1
H20 H 0.0347 -0.0221 0.0740 0.041 Uiso 1 1 calc R A 1
C33 C 0.2143(2) -0.02886(16) 0.03175(10) 0.0366(4) Uani 1 1 d . A 1
H21 H 0.2392 -0.0918 0.0017 0.044 Uiso 1 1 calc R A 1
C34 C 0.30336(18) 0.02092(15) 0.03145(9) 0.0324(4) Uani 1 1 d . A 1
H22 H 0.3875 -0.0087 0.0012 0.039 Uiso 1 1 calc R A 1
C35 C 0.26910(15) 0.11181(14) 0.07453(8) 0.0243(3) Uani 1 1 d . A 1
C36 C 0.14389(15) 0.15546(14) 0.12031(8) 0.0222(3) Uani 1 1 d . A 1
C37 C 0.05343(17) 0.10587(15) 0.12018(9) 0.0275(3) Uani 1 1 d . A 1
C38 C 0.18261(14) 0.45646(13) 0.12205(8) 0.0213(3) Uani 1 1 d . A 1
C39 C 0.09067(16) 0.50703(15) 0.07417(9) 0.0273(3) Uani 1 1 d . A 1
H23 H 0.0459 0.4603 0.0700 0.033 Uiso 1 1 calc R A 1
C40 C 0.06437(17) 0.62491(15) 0.03277(9) 0.0315(3) Uani 1 1 d . A 1
H24 H 0.0026 0.6580 -0.0001 0.038 Uiso 1 1 calc R A 1
C41 C 0.12745(17) 0.69475(15) 0.03896(9) 0.0305(3) Uani 1 1 d . A 1
H25 H 0.1095 0.7752 0.0101 0.037 Uiso 1 1 calc R A 1
C42 C 0.21664(17) 0.64734(15) 0.08719(9) 0.0293(3) Uani 1 1 d . A 1
H26 H 0.2591 0.6957 0.0920 0.035 Uiso 1 1 calc R A 1
C43 C 0.24416(15) 0.52870(14) 0.12867(8) 0.0241(3) Uani 1 1 d . A 1
H27 H 0.3054 0.4966 0.1618 0.029 Uiso 1 1 calc R A 1
C44 C 0.36321(14) 0.29384(15) -0.00520(8) 0.0245(3) Uani 1 1 d . A 1
C45 C 0.29283(17) 0.30897(16) -0.05896(9) 0.0305(3) Uani 1 1 d . A 1
H28 H 0.2472 0.2582 -0.0530 0.037 Uiso 1 1 calc R A 1
C46 C 0.2883(2) 0.39728(19) -0.12120(10) 0.0403(4) Uani 1 1 d . A 1
H29 H 0.2405 0.4061 -0.1577 0.048 Uiso 1 1 calc R A 1
C47 C 0.3533(2) 0.47234(19) -0.13007(11) 0.0432(4) Uani 1 1 d . A 1
H30 H 0.3490 0.5338 -0.1723 0.052 Uiso 1 1 calc R A 1
C48 C 0.4244(2) 0.45790(19) -0.07768(11) 0.0419(4) Uani 1 1 d . A 1
H31 H 0.4685 0.5100 -0.0836 0.050 Uiso 1 1 calc R A 1
C49 C 0.43185(17) 0.36785(18) -0.01641(10) 0.0340(4) Uani 1 1 d . A 1
H32 H 0.4842 0.3562 0.0184 0.041 Uiso 1 1 calc R A 1
O1 O 0.21841(18) 0.48953(13) 0.31514(8) 0.0528(4) Uani 1 1 d . A 1
O2 O 0.57473(14) 0.25984(14) 0.20296(10) 0.0538(4) Uani 1 1 d . A 1
O3 O 0.33540(14) 0.24016(13) 0.50087(8) 0.0441(3) Uani 1 1 d . A 1
O4 O 0.67666(14) 0.01061(18) 0.37463(9) 0.0598(4) Uani 1 1 d . A 1
O5 O 0.36075(15) -0.13858(13) 0.47700(8) 0.0458(3) Uani 1 1 d . A 1
O6 O 0.6836(4) 0.4506(4) 0.3256(2) 0.0595(11) Uani 0.609(7) 1 d P B 1
C50 C 0.5524(10) 0.5561(8) 0.3285(6) 0.128(5) Uani 0.609(7) 1 d P B 1
H33 H 0.5509 0.6177 0.3557 0.153 Uiso 0.609(7) 1 calc PR B 1
H34 H 0.5417 0.5982 0.2777 0.153 Uiso 0.609(7) 1 calc PR B 1
C51 C 0.4606(5) 0.5377(6) 0.3541(5) 0.098(3) Uani 0.609(7) 1 d P B 1
H35 H 0.4102 0.5490 0.3158 0.117 Uiso 0.609(7) 1 calc PR B 1
H36 H 0.4020 0.5962 0.3902 0.117 Uiso 0.609(7) 1 calc PR B 1
C52 C 0.5154(5) 0.3999(5) 0.3915(3) 0.0705(18) Uani 0.609(7) 1 d P B 1
H37 H 0.4740 0.3953 0.4436 0.085 Uiso 0.609(7) 1 calc PR B 1
H38 H 0.4965 0.3473 0.3671 0.085 Uiso 0.609(7) 1 calc PR B 1
C53 C 0.6284(11) 0.3640(9) 0.3868(6) 0.161(6) Uani 0.609(7) 1 d P B 1
H39 H 0.6737 0.2762 0.3748 0.193 Uiso 0.609(7) 1 calc PR B 1
H40 H 0.6489 0.3623 0.4346 0.193 Uiso 0.609(7) 1 calc PR B 1
O7 O 0.6276(13) 0.4292(7) 0.3139(4) 0.117(4) Uani 0.391(7) 1 d P B 2
C54 C 0.5907(11) 0.5587(12) 0.3273(6) 0.054(2) Uani 0.391(7) 1 d P B 2
H41 H 0.6692 0.5692 0.3301 0.065 Uiso 0.391(7) 1 calc PR B 2
H42 H 0.5436 0.6234 0.2887 0.065 Uiso 0.391(7) 1 calc PR B 2
C55 C 0.5033(15) 0.5656(7) 0.3983(5) 0.105(5) Uani 0.391(7) 1 d P B 2
H43 H 0.5147 0.6167 0.4276 0.126 Uiso 0.391(7) 1 calc PR B 2
H44 H 0.4099 0.6066 0.3909 0.126 Uiso 0.391(7) 1 calc PR B 2
C56 C 0.5363(10) 0.4383(7) 0.4365(4) 0.080(3) Uani 0.391(7) 1 d P B 2
H45 H 0.4643 0.4129 0.4419 0.097 Uiso 0.391(7) 1 calc PR B 2
H46 H 0.5585 0.4284 0.4853 0.097 Uiso 0.391(7) 1 calc PR B 2
C57 C 0.6655(8) 0.3601(10) 0.3795(5) 0.0438(17) Uani 0.391(7) 1 d P B 2
H47 H 0.7463 0.3614 0.3872 0.053 Uiso 0.391(7) 1 calc PR B 2
H48 H 0.6798 0.2713 0.3833 0.053 Uiso 0.391(7) 1 calc PR B 2

loop_
_atom_site_aniso_label
_atom_site_aniso_U_11
_atom_site_aniso_U_22
_atom_site_aniso_U_33
_atom_site_aniso_U_23
_atom_site_aniso_U_13
_atom_site_aniso_U_12
Fe1 0.02037(10) 0.01923(10) 0.01604(10) -0.00237(7) -0.00300(7) -0.01003(8)
Fe2 0.01907(10) 0.02121(10) 0.01731(10) -0.00274(8) -0.00414(7) -0.00813(8)
P1 0.01766(16) 0.01870(16) 0.01764(17) -0.00288(13) -0.00183(13) -0.00706(13)
P2 0.01746(16) 0.02024(17) 0.01819(17) -0.00380(13) -0.00145(13) -0.00801(14)
P3 0.01952(17) 0.01832(16) 0.01711(16) -0.00354(13) -0.00303(13) -0.00753(13)
P4 0.02082(17) 0.02675(19) 0.02048(18) -0.00711(15) -0.00320(14) -0.00618(15)
C1 0.0214(7) 0.0226(7) 0.0220(7) 0.0006(6) -0.0056(5) -0.0105(6)
C2 0.0233(7) 0.0309(8) 0.0321(8) -0.0035(7) -0.0014(6) -0.0125(6)
C3 0.0249(8) 0.0387(9) 0.0410(10) 0.0007(8) -0.0031(7) -0.0193(7)
C4 0.0323(8) 0.0333(8) 0.0415(9) 0.0054(7) -0.0132(7) -0.0220(7)
C5 0.0420(9) 0.0309(8) 0.0423(10) -0.0046(7) -0.0163(8) -0.0203(8)
C6 0.0436(10) 0.0305(8) 0.0392(10) -0.0147(7) -0.0105(8) -0.0141(8)
C7 0.0298(8) 0.0284(8) 0.0292(8) -0.0090(6) -0.0047(6) -0.0112(6)
C8 0.0237(7) 0.0206(7) 0.0211(7) -0.0015(5) -0.0057(5) -0.0101(6)
C9 0.0239(7) 0.0207(7) 0.0219(7) 0.0017(5) -0.0068(5) -0.0110(6)
C10 0.0309(8) 0.0248(7) 0.0290(8) 0.0031(6) -0.0112(6) -0.0160(6)
C11 0.0215(7) 0.0231(7) 0.0221(7) -0.0057(6) -0.0001(5) -0.0079(6)
C12 0.0344(8) 0.0291(8) 0.0223(7) -0.0051(6) -0.0057(6) -0.0036(7)
C13 0.0398(10) 0.0309(9) 0.0319(9) -0.0080(7) -0.0070(7) 0.0031(7)
C14 0.0382(9) 0.0347(9) 0.0306(9) -0.0126(7) 0.0030(7) -0.0039(8)
C15 0.0436(10) 0.0385(10) 0.0225(8) -0.0041(7) 0.0055(7) -0.0100(8)
C16 0.0329(8) 0.0281(8) 0.0238(8) -0.0010(6) 0.0005(6) -0.0060(7)
C17 0.0198(7) 0.0254(7) 0.0235(7) -0.0069(6) -0.0019(5) -0.0075(6)
C18 0.0239(7) 0.0335(8) 0.0253(8) -0.0023(6) -0.0029(6) -0.0107(6)
C19 0.0247(8) 0.0458(10) 0.0302(8) -0.0078(7) 0.0029(6) -0.0139(7)
C20 0.0233(8) 0.0455(10) 0.0375(10) -0.0125(8) -0.0017(7) -0.0013(7)
C21 0.0406(11) 0.0411(11) 0.0375(10) 0.0023(8) -0.0007(8) 0.0100(9)
C22 0.0363(9) 0.0333(9) 0.0308(9) 0.0011(7) 0.0054(7) -0.0021(7)
C23 0.0440(9) 0.0303(8) 0.0194(7) -0.0039(6) -0.0001(6) -0.0211(7)
C24 0.0293(8) 0.0261(8) 0.0339(8) -0.0016(6) -0.0055(6) -0.0149(6)
C25 0.0279(8) 0.0256(7) 0.0291(8) -0.0034(6) -0.0118(6) -0.0064(6)
C26 0.0293(8) 0.0454(10) 0.0292(8) -0.0119(7) -0.0049(6) -0.0171(7)
C27 0.0260(7) 0.0271(8) 0.0236(7) -0.0025(6) -0.0058(6) -0.0091(6)
C28 0.0231(7) 0.0220(7) 0.0215(7) -0.0007(6) -0.0072(5) -0.0102(6)
C29 0.0246(7) 0.0281(8) 0.0262(8) -0.0055(6) -0.0045(6) -0.0095(6)
C30 0.0231(7) 0.0382(9) 0.0327(9) -0.0017(7) -0.0036(6) -0.0130(7)
C31 0.0327(8) 0.0388(9) 0.0348(9) 0.0008(7) -0.0100(7) -0.0222(7)
C32 0.0519(10) 0.0323(8) 0.0304(8) -0.0002(7) -0.0132(8) -0.0268(8)
C33 0.0604(12) 0.0277(8) 0.0287(8) -0.0066(7) -0.0084(8) -0.0228(8)
C34 0.0428(9) 0.0261(8) 0.0261(8) -0.0066(6) -0.0020(7) -0.0133(7)
C35 0.0307(8) 0.0207(7) 0.0215(7) -0.0020(6) -0.0058(6) -0.0108(6)
C36 0.0270(7) 0.0201(7) 0.0197(7) 0.0009(5) -0.0080(6) -0.0100(6)
C37 0.0361(8) 0.0271(7) 0.0253(7) 0.0027(6) -0.0111(6) -0.0186(7)
C38 0.0228(7) 0.0203(6) 0.0192(7) -0.0036(5) -0.0026(5) -0.0080(5)
C39 0.0289(8) 0.0257(7) 0.0293(8) -0.0029(6) -0.0100(6) -0.0114(6)
C40 0.0337(8) 0.0280(8) 0.0323(8) -0.0005(7) -0.0148(7) -0.0100(7)
C41 0.0376(9) 0.0222(7) 0.0299(8) 0.0004(6) -0.0090(7) -0.0114(7)
C42 0.0348(8) 0.0265(8) 0.0312(8) -0.0021(6) -0.0072(7) -0.0171(7)
C43 0.0255(7) 0.0247(7) 0.0232(7) -0.0025(6) -0.0065(6) -0.0110(6)
C44 0.0224(7) 0.0281(7) 0.0216(7) -0.0087(6) 0.0022(5) -0.0102(6)
C45 0.0327(8) 0.0349(8) 0.0270(8) -0.0032(7) -0.0051(6) -0.0173(7)
C46 0.0439(10) 0.0452(10) 0.0289(9) 0.0012(8) -0.0090(8) -0.0183(9)
C47 0.0474(11) 0.0362(10) 0.0366(10) 0.0025(8) 0.0024(8) -0.0183(8)
C48 0.0445(10) 0.0425(10) 0.0436(10) -0.0103(8) 0.0095(8) -0.0290(9)
C49 0.0323(8) 0.0438(10) 0.0328(9) -0.0128(7) 0.0013(7) -0.0218(8)
O1 0.0882(11) 0.0352(7) 0.0385(7) -0.0184(6) 0.0120(7) -0.0341(8)
O2 0.0341(7) 0.0514(9) 0.0792(11) -0.0045(8) 0.0026(7) -0.0288(7)
O3 0.0472(8) 0.0387(7) 0.0463(8) -0.0212(6) -0.0180(6) -0.0063(6)
O4 0.0279(7) 0.0985(13) 0.0654(10) -0.0334(9) -0.0041(6) -0.0290(8)
O5 0.0577(9) 0.0368(7) 0.0444(8) 0.0102(6) -0.0123(6) -0.0270(7)
O6 0.0482(17) 0.061(2) 0.053(2) -0.0012(16) 0.0031(13) -0.0189(15)
C50 0.092(7) 0.051(4) 0.136(7) 0.041(4) 0.037(5) 0.004(4)
C51 0.046(3) 0.072(4) 0.144(7) 0.041(4) -0.026(3) -0.021(2)
C52 0.080(3) 0.069(3) 0.078(4) 0.024(3) -0.030(3) -0.053(3)
C53 0.134(9) 0.062(4) 0.121(6) 0.036(4) 0.078(6) 0.024(5)
O7 0.185(11) 0.049(3) 0.049(3) -0.009(3) 0.028(5) -0.015(5)
C54 0.060(5) 0.069(6) 0.050(4) -0.013(4) 0.009(3) -0.048(5)
C55 0.168(11) 0.045(4) 0.063(5) -0.021(4) 0.036(6) -0.034(5)
C56 0.114(7) 0.063(4) 0.047(4) -0.005(3) 0.017(4) -0.040(4)
C57 0.023(3) 0.050(4) 0.039(3) -0.002(3) 0.002(3) -0.005(3)

loop_
_atom_type_symbol
_atom_type_description
_atom_type_scat_dispersion_real
_atom_type_scat_dispersion_imag
_atom_type_scat_source
C C 0.0033 0.0016 'International Tables Vol C Tables 4.2.6.8 and 6.1.1.4'
H H 0.0000 0.0000 'International Tables Vol C Tables 4.2.6.8 and 6.1.1.4'
O O 0.0106 0.0060 'International Tables Vol C Tables 4.2.6.8 and 6.1.1.4'
P P 0.1023 0.0942 'International Tables Vol C Tables 4.2.6.8 and 6.1.1.4'
Fe Fe 0.3463 0.8444 'International Tables Vol C Tables 4.2.6.8 and 6.1.1.4'

loop_
_geom_angle_atom_site_label_1
_geom_angle_atom_site_label_2
_geom_angle_atom_site_label_3
_geom_angle
C24 Fe1 C23 91.64(8)
C24 Fe1 P3 98.99(6)
C23 Fe1 P3 100.41(6)
C24 Fe1 P2 92.14(5)
C23 Fe1 P2 156.32(5)
P3 Fe1 P2 102.065(15)
C24 Fe1 P1 153.02(6)
C23 Fe1 P1 90.17(5)
P3 Fe1 P1 107.145(16)
P2 Fe1 P1 76.178(14)
C24 Fe1 Fe2 100.78(5)
C23 Fe1 Fe2 103.11(5)
P3 Fe1 Fe2 148.624(13)
P2 Fe1 Fe2 53.232(11)
P1 Fe1 Fe2 52.733(11)
C27 Fe2 C26 103.63(8)
C27 Fe2 C25 101.89(7)
C26 Fe2 C25 91.43(7)
C27 Fe2 P1 97.87(5)
C26 Fe2 P1 156.53(6)
C25 Fe2 P1 93.26(5)
C27 Fe2 P2 99.16(5)
C26 Fe2 P2 90.60(5)
C25 Fe2 P2 157.74(5)
P1 Fe2 P2 76.658(15)
C27 Fe2 Fe1 141.39(5)
C26 Fe2 Fe1 103.05(6)
C25 Fe2 Fe1 104.82(5)
P1 Fe2 Fe1 53.551(11)
P2 Fe2 Fe1 53.230(11)
C1 P1 C11 103.55(7)
C1 P1 Fe2 114.57(5)
C11 P1 Fe2 118.90(5)
C1 P1 Fe1 121.55(5)
C11 P1 Fe1 122.97(5)
Fe2 P1 Fe1 73.716(13)
C8 P2 C17 103.90(7)
C8 P2 Fe1 117.84(5)
C17 P2 Fe1 127.31(5)
C8 P2 Fe2 118.16(5)
C17 P2 Fe2 114.29(5)
Fe1 P2 Fe2 73.538(13)
C38 P3 C28 104.58(7)
C38 P3 Fe1 118.93(5)
C28 P3 Fe1 120.57(5)
C38 P3 P4 103.05(5)
C28 P3 P4 93.48(5)
Fe1 P3 P4 112.134(19)
C35 P4 C44 102.83(7)
C35 P4 P3 92.83(5)
C44 P4 P3 105.18(5)
C2 C1 C9 119.33(14)
C2 C1 P1 119.37(12)
C9 C1 P1 121.29(11)
C1 C2 C3 121.57(16)
C1 C2 H1 119.2
C3 C2 H1 119.2
C4 C3 C2 120.15(15)
C4 C3 H2 119.9
C2 C3 H2 119.9
C3 C4 C10 120.93(15)
C3 C4 H3 119.5
C10 C4 H3 119.5
C6 C5 C10 120.88(15)
C6 C5 H4 119.6
C10 C5 H4 119.6
C5 C6 C7 120.13(16)
C5 C6 H5 119.9
C7 C6 H5 119.9
C8 C7 C6 121.55(15)
C8 C7 H6 119.2
C6 C7 H6 119.2
C7 C8 C9 119.47(14)
C7 C8 P2 119.29(12)
C9 C8 P2 121.22(11)
C10 C9 C1 118.27(13)
C10 C9 C8 117.94(14)
C1 C9 C8 123.79(13)
C5 C10 C4 120.46(15)
C5 C10 C9 119.94(15)
C4 C10 C9 119.61(15)
C12 C11 C16 118.67(14)
C12 C11 P1 121.35(12)
C16 C11 P1 119.96(12)
C13 C12 C11 120.42(15)
C13 C12 H7 119.8
C11 C12 H7 119.8
C14 C13 C12 120.38(16)
C14 C13 H8 119.8
C12 C13 H8 119.8
C15 C14 C13 119.79(16)
C15 C14 H9 120.1
C13 C14 H9 120.1
C14 C15 C16 120.21(16)
C14 C15 H10 119.9
C16 C15 H10 119.9
C15 C16 C11 120.52(15)
C15 C16 H11 119.7
C11 C16 H11 119.7
C22 C17 C18 118.41(14)
C22 C17 P2 117.91(12)
C18 C17 P2 123.60(12)
C17 C18 C19 120.40(15)
C17 C18 H12 119.8
C19 C18 H12 119.8
C20 C19 C18 120.62(16)
C20 C19 H13 119.7
C18 C19 H13 119.7
C19 C20 C21 119.24(16)
C19 C20 H14 120.4
C21 C20 H14 120.4
C20 C21 C22 120.64(18)
C20 C21 H15 119.7
C22 C21 H15 119.7
C17 C22 C21 120.68(17)
C17 C22 H16 119.7
C21 C22 H16 119.7
O1 C23 Fe1 177.46(16)
O2 C24 Fe1 177.93(16)
O3 C25 Fe2 177.40(15)
O4 C26 Fe2 178.90(16)
O5 C27 Fe2 176.95(15)
C29 C28 C36 119.61(14)
C29 C28 P3 124.41(12)
C36 C28 P3 115.80(11)
C28 C29 C30 120.40(15)
C28 C29 H17 119.8
C30 C29 H17 119.8
C31 C30 C29 120.84(15)
C31 C30 H18 119.6
C29 C30 H18 119.6
C30 C31 C37 120.76(15)
C30 C31 H19 119.6
C37 C31 H19 119.6
C33 C32 C37 121.04(16)
C33 C32 H20 119.5
C37 C32 H20 119.5
C32 C33 C34 120.72(16)
C32 C33 H21 119.6
C34 C33 H21 119.6
C35 C34 C33 120.37(16)
C35 C34 H22 119.8
C33 C34 H22 119.8
C34 C35 C36 119.96(15)
C34 C35 P4 123.02(13)
C36 C35 P4 117.00(11)
C28 C36 C35 120.39(13)
C28 C36 C37 119.93(14)
C35 C36 C37 119.67(14)
C31 C37 C32 123.33(15)
C31 C37 C36 118.45(15)
C32 C37 C36 118.22(15)
C43 C38 C39 118.59(13)
C43 C38 P3 118.90(11)
C39 C38 P3 122.13(11)
C40 C39 C38 120.40(15)
C40 C39 H23 119.8
C38 C39 H23 119.8
C41 C40 C39 120.48(15)
C41 C40 H24 119.8
C39 C40 H24 119.8
C42 C41 C40 119.89(15)
C42 C41 H25 120.1
C40 C41 H25 120.1
C41 C42 C43 119.98(15)
C41 C42 H26 120.0
C43 C42 H26 120.0
C42 C43 C38 120.63(14)
C42 C43 H27 119.7
C38 C43 H27 119.7
C45 C44 C49 118.17(15)
C45 C44 P4 124.99(12)
C49 C44 P4 116.79(12)
C46 C45 C44 120.84(16)
C46 C45 H28 119.6
C44 C45 H28 119.6
C47 C46 C45 120.04(18)
C47 C46 H29 120.0
C45 C46 H29 120.0
C48 C47 C46 119.89(17)
C48 C47 H30 120.1
C46 C47 H30 120.1
C47 C48 C49 120.27(17)
C47 C48 H31 119.9
C49 C48 H31 119.9
C48 C49 C44 120.72(17)
C48 C49 H32 119.6
C44 C49 H32 119.6
C50 O6 C53 91.1(5)
C51 C50 O6 119.8(7)
C51 C50 H33 107.4
O6 C50 H33 107.4
C51 C50 H34 107.4
O6 C50 H34 107.4
H33 C50 H34 106.9
C50 C51 C52 104.9(5)
C50 C51 H35 110.8
C52 C51 H35 110.8
C50 C51 H36 110.8
C52 C51 H36 110.8
H35 C51 H36 108.8
C53 C52 C51 107.3(6)
C53 C52 H37 110.3
C51 C52 H37 110.3
C53 C52 H38 110.3
C51 C52 H38 110.3
H37 C52 H38 108.5
C52 C53 O6 112.3(7)
C52 C53 H39 109.1
O6 C53 H39 109.1
C52 C53 H40 109.1
O6 C53 H40 109.1
H39 C53 H40 107.9
C57 O7 C54 100.9(9)
C55 C54 O7 101.8(8)
C55 C54 H41 111.4
O7 C54 H41 111.4
C55 C54 H42 111.4
O7 C54 H42 111.4
H41 C54 H42 109.3
C56 C55 C54 108.7(8)
C56 C55 H43 110.0
C54 C55 H43 110.0
C56 C55 H44 110.0
C54 C55 H44 110.0
H43 C55 H44 108.3
C55 C56 C57 99.5(6)
C55 C56 H45 111.9
C57 C56 H45 111.9
C55 C56 H46 111.9
C57 C56 H46 111.9
H45 C56 H46 109.6
O7 C57 C56 100.4(7)
O7 C57 H47 111.7
C56 C57 H47 111.7
O7 C57 H48 111.7
C56 C57 H48 111.7
H47 C57 H48 109.5

loop_
_geom_bond_atom_site_label_1
_geom_bond_atom_site_label_2
_geom_bond_distance
Fe1 C24 1.7736(16)
Fe1 C23 1.7759(17)
Fe1 P3 2.2063(4)
Fe1 P2 2.2186(4)
Fe1 P1 2.2258(4)
Fe1 Fe2 2.6561(3)
Fe2 C27 1.7772(16)
Fe2 C26 1.7895(17)
Fe2 C25 1.7932(16)
Fe2 P1 2.2021(4)
Fe2 P2 2.2187(4)
P1 C1 1.8154(15)
P1 C11 1.8193(15)
P2 C8 1.8175(15)
P2 C17 1.8319(15)
P3 C38 1.8315(15)
P3 C28 1.8325(15)
P3 P4 2.2569(5)
P4 C35 1.8217(16)
P4 C44 1.8279(16)
C1 C2 1.383(2)
C1 C9 1.432(2)
C2 C3 1.407(2)
C2 H1 0.9500
C3 C4 1.353(3)
C3 H2 0.9500
C4 C10 1.418(2)
C4 H3 0.9500
C5 C6 1.357(3)
C5 C10 1.410(2)
C5 H4 0.9500
C6 C7 1.408(2)
C6 H5 0.9500
C7 C8 1.376(2)
C7 H6 0.9500
C8 C9 1.438(2)
C9 C10 1.431(2)
C11 C12 1.387(2)
C11 C16 1.394(2)
C12 C13 1.385(2)
C12 H7 0.9500
C13 C14 1.379(3)
C13 H8 0.9500
C14 C15 1.375(3)
C14 H9 0.9500
C15 C16 1.385(2)
C15 H10 0.9500
C16 H11 0.9500
C17 C22 1.386(2)
C17 C18 1.386(2)
C18 C19 1.394(2)
C18 H12 0.9500
C19 C20 1.371(3)
C19 H13 0.9500
C20 C21 1.374(3)
C20 H14 0.9500
C21 C22 1.387(3)
C21 H15 0.9500
C22 H16 0.9500
C23 O1 1.145(2)
C24 O2 1.148(2)
C25 O3 1.142(2)
C26 O4 1.139(2)
C27 O5 1.142(2)
C28 C29 1.373(2)
C28 C36 1.419(2)
C29 C30 1.413(2)
C29 H17 0.9500
C30 C31 1.364(3)
C30 H18 0.9500
C31 C37 1.411(2)
C31 H19 0.9500
C32 C33 1.361(3)
C32 C37 1.416(2)
C32 H20 0.9500
C33 C34 1.411(3)
C33 H21 0.9500
C34 C35 1.371(2)
C34 H22 0.9500
C35 C36 1.420(2)
C36 C37 1.427(2)
C38 C43 1.397(2)
C38 C39 1.398(2)
C39 C40 1.386(2)
C39 H23 0.9500
C40 C41 1.383(2)
C40 H24 0.9500
C41 C42 1.383(2)
C41 H25 0.9500
C42 C43 1.393(2)
C42 H26 0.9500
C43 H27 0.9500
C44 C45 1.390(2)
C44 C49 1.399(2)
C45 C46 1.388(2)
C45 H28 0.9500
C46 C47 1.382(3)
C46 H29 0.9500
C47 C48 1.376(3)
C47 H30 0.9500
C48 C49 1.384(3)
C48 H31 0.9500
C49 H32 0.9500
O6 C50 1.456(9)
O6 C53 1.592(11)
C50 C51 1.153(11)
C50 H33 0.9900
C50 H34 0.9900
C51 C52 1.534(6)
C51 H35 0.9900
C51 H36 0.9900
C52 C53 1.158(12)
C52 H37 0.9900
C52 H38 0.9900
C53 H39 0.9900
C53 H40 0.9900
O7 C57 1.375(12)
O7 C54 1.479(13)
C54 C55 1.468(13)
C54 H41 0.9900
C54 H42 0.9900
C55 C56 1.447(10)
C55 H43 0.9900
C55 H44 0.9900
C56 C57 1.632(11)
C56 H45 0.9900
C56 H46 0.9900
C57 H47 0.9900
C57 H48 0.9900
